data_7112237
loop_
_publ_author_name
'Emile R. Engel'
'Vincent J. Smith'
'Charl X. Bezuidenhout'
'Leonard J. Barbour'

_publ_section_title
;
 Uniaxial negative thermal expansion facilitated by weak host-guest
 interactions
;
_journal_name_full Chem.Commun.
_journal_page_first 4238
_journal_paper_doi 10.1039/C4CC00849A
_journal_volume 50
_journal_year 2014
_chemical_compound_source Sigma
_chemical_formula_moiety 'C12 H24  O6, 2(C H3 N O2)'
_chemical_formula_sum 'C14 H30 N2 O10'
_chemical_formula_weight 386.40
_chemical_name_common 240K
_space_group_IT_number 14
_symmetry_cell_setting monoclinic
_symmetry_Int_Tables_number 14
_symmetry_space_group_name_Hall '-P 2yn'
_symmetry_space_group_name_H-M 'P 1 21/n 1'
_atom_sites_solution_hydrogens geom
_atom_sites_solution_primary direct
_atom_sites_solution_secondary difmap
_audit_creation_method SHELXL-97
_cell_angle_alpha 90.00
_cell_angle_beta 101.313(2)
_cell_angle_gamma 90.00
_cell_formula_units_Z 2
_cell_length_a 9.1902(15)
_cell_length_b 8.1108(13)
_cell_length_c 13.853(2)
_cell_measurement_reflns_used 3851
_cell_measurement_temperature 240(2)
_cell_measurement_theta_max 27.73
_cell_measurement_theta_min 2.45
_cell_volume 1012.5(3)
_computing_cell_refinement 'Bruker SAINT'
_computing_data_collection 'Bruker APEX2'
_computing_data_reduction 'Bruker SAINT'
_computing_molecular_graphics 'X-Seed (Barbour, 2001; Atwood & Barbour, 2003)'
_computing_publication_material 'X-Seed (Barbour, 2001; Atwood & Barbour, 2003)'
_computing_structure_refinement 'SHELXL-97 (Sheldrick, 1997)'
_computing_structure_solution 'SHELXS-97 (Sheldrick, 1990)'
_diffrn_ambient_pressure 101.3
_diffrn_ambient_temperature 240(2)
_diffrn_measured_fraction_theta_full 0.999
_diffrn_measured_fraction_theta_max 0.995
_diffrn_measurement_device_type 'Bruker APEX-II CCD'
_diffrn_measurement_method '\w scans'
_diffrn_radiation_monochromator 'INCOATEC quazar mirrior optics'
_diffrn_radiation_probe x-ray
_diffrn_radiation_type MoK\a
_diffrn_radiation_wavelength 0.71073
_diffrn_reflns_av_R_equivalents 0.0265
_diffrn_reflns_av_sigmaI/netI 0.0176
_diffrn_reflns_limit_h_max 12
_diffrn_reflns_limit_h_min -12
_diffrn_reflns_limit_k_max 10
_diffrn_reflns_limit_k_min -10
_diffrn_reflns_limit_l_max 18
_diffrn_reflns_limit_l_min -18
_diffrn_reflns_number 14825
_diffrn_reflns_theta_full 26.00
_diffrn_reflns_theta_max 28.29
_diffrn_reflns_theta_min 2.45
_diffrn_source 'INCOATEC Mo micro source'
_diffrn_standards_number 0
_exptl_absorpt_coefficient_mu 0.107
_exptl_absorpt_correction_T_max 0.9716
_exptl_absorpt_correction_T_min 0.9583
_exptl_absorpt_correction_type multi-scan
_exptl_absorpt_process_details 'symmetry-related measurements'
_exptl_crystal_colour colourless
_exptl_crystal_density_diffrn 1.267
_exptl_crystal_density_method 'not measured'
_exptl_crystal_description 'cubic prism'
_exptl_crystal_F_000 416
_exptl_crystal_recrystallization_method nitromethane
_exptl_crystal_size_max 0.40
_exptl_crystal_size_mid 0.36
_exptl_crystal_size_min 0.27
_refine_diff_density_max 0.393
_refine_diff_density_min -0.334
_refine_diff_density_rms 0.044
_refine_ls_extinction_method none
_refine_ls_goodness_of_fit_ref 1.113
_refine_ls_hydrogen_treatment constr
_refine_ls_matrix_type full
_refine_ls_number_parameters 119
_refine_ls_number_reflns 2509
_refine_ls_number_restraints 0
_refine_ls_restrained_S_all 1.113
_refine_ls_R_factor_all 0.0821
_refine_ls_R_factor_gt 0.0604
_refine_ls_shift/su_max 0.000
_refine_ls_shift/su_mean 0.000
_refine_ls_structure_factor_coef Fsqd
_refine_ls_weighting_details 'calc w=1/[\s^2^(Fo^2^)+(0.0799P)^2^+0.4427P] where P=(Fo^2^+2Fc^2^)/3'
_refine_ls_weighting_scheme calc
_refine_ls_wR_factor_gt 0.1757
_refine_ls_wR_factor_ref 0.1930
_reflns_number_gt 1797
_reflns_number_total 2509
_reflns_threshold_expression >2sigma(I)
_cod_data_source_file c4cc00849a2.cif
_cod_data_source_block C_nitromethane_240K
_cod_depositor_comments
;
The following automatic conversions were performed:

'_refine_ls_hydrogen_treatment' value 'Constr' changed to 'constr'
according to the built-in table from CIF Core dictionary named
'cif_core.dic' version 2.4.1 from 2010-06-29.

Automatic conversion script
Id: cif_fix_values 2281 2013-09-26 08:29:07Z andrius 

The following automatic conversions were performed:

data name '_iucr_refine_instruction_details' was replaced with
'_iucr_refine_instructions_details' as specified in the replacement
file 'data/replacement-values/replacement_tags.lst'.

Automatic conversion script
Id: cif_correct_tags 9268 2022-04-12 08:56:07Z antanas 
;
_cod_original_cell_volume 1012.6(3)
_cod_original_sg_symbol_H-M 'P 21/n'
_cod_database_code 7112237

loop_
_symmetry_equiv_pos_as_xyz
'x, y, z'
'-x+1/2, y+1/2, -z+1/2'
'-x, -y, -z'
'x-1/2, -y-1/2, z-1/2'

loop_
_atom_site_label
_atom_site_type_symbol
_atom_site_fract_x
_atom_site_fract_y
_atom_site_fract_z
_atom_site_U_iso_or_equiv
_atom_site_adp_type
_atom_site_occupancy
_atom_site_symmetry_multiplicity
_atom_site_calc_flag
_atom_site_refinement_flags
O1 O 0.26222(16) 0.39967(19) 0.34580(11) 0.0533(4) Uani 1 1 d .
O2 O 0.51916(17) 0.56616(19) 0.30438(11) 0.0546(4) Uani 1 1 d .
O3 O 0.78280(17) 0.58509(19) 0.45636(12) 0.0563(4) Uani 1 1 d .
O4 O 0.2255(3) 0.8658(3) 0.5061(2) 0.1095(9) Uani 1 1 d .
O5 O 0.4102(3) 0.9066(4) 0.6209(2) 0.1243(11) Uani 1 1 d .
N1 N 0.3540(2) 0.8413(2) 0.54504(15) 0.0563(5) Uani 1 1 d .
C1 C 0.1220(2) 0.4117(3) 0.3721(2) 0.0652(7) Uani 1 1 d .
H1A H 0.0463 0.3617 0.3207 0.078 Uiso 1 1 calc R
H1B H 0.0962 0.5279 0.3784 0.078 Uiso 1 1 calc R
C2 C 0.2692(3) 0.4814(3) 0.25610(18) 0.0631(7) Uani 1 1 d .
H2A H 0.2434 0.5980 0.2608 0.076 Uiso 1 1 calc R
H2B H 0.1979 0.4317 0.2020 0.076 Uiso 1 1 calc R
C3 C 0.4220(3) 0.4665(3) 0.23641(16) 0.0611(6) Uani 1 1 d .
H3A H 0.4544 0.3512 0.2433 0.073 Uiso 1 1 calc R
H3B H 0.4233 0.5022 0.1690 0.073 Uiso 1 1 calc R
C4 C 0.6664(3) 0.5620(3) 0.28856(18) 0.0631(6) Uani 1 1 d .
H4A H 0.6692 0.6041 0.2226 0.076 Uiso 1 1 calc R
H4B H 0.7026 0.4481 0.2928 0.076 Uiso 1 1 calc R
C5 C 0.7629(3) 0.6649(3) 0.36394(19) 0.0609(6) Uani 1 1 d .
H5A H 0.8594 0.6816 0.3453 0.073 Uiso 1 1 calc R
H5B H 0.7170 0.7731 0.3680 0.073 Uiso 1 1 calc R
C6 C 0.8738(3) 0.6746(3) 0.5330(2) 0.0658(7) Uani 1 1 d .
H6A H 0.8341 0.7862 0.5364 0.079 Uiso 1 1 calc R
H6B H 0.9744 0.6837 0.5199 0.079 Uiso 1 1 calc R
C7 C 0.4380(3) 0.7196(3) 0.50027(18) 0.0561(6) Uani 1 1 d .
H7A H 0.4570 0.7624 0.4385 0.084 Uiso 1 1 calc R
H7B H 0.3811 0.6184 0.4881 0.084 Uiso 1 1 calc R
H7C H 0.5315 0.6973 0.5445 0.084 Uiso 1 1 calc R

loop_
_atom_site_aniso_label
_atom_site_aniso_U_11
_atom_site_aniso_U_22
_atom_site_aniso_U_33
_atom_site_aniso_U_23
_atom_site_aniso_U_13
_atom_site_aniso_U_12
O1 0.0480(8) 0.0539(9) 0.0539(9) -0.0021(7) 0.0001(6) 0.0089(6)
O2 0.0643(10) 0.0555(9) 0.0470(8) -0.0059(7) 0.0184(7) 0.0029(7)
O3 0.0559(9) 0.0503(8) 0.0649(10) 0.0002(7) 0.0173(7) -0.0059(7)
O4 0.0649(13) 0.1116(19) 0.148(2) 0.0095(16) 0.0111(13) 0.0339(12)
O5 0.130(2) 0.129(2) 0.1034(19) -0.0604(17) -0.0040(16) 0.0371(18)
N1 0.0597(12) 0.0519(10) 0.0582(11) 0.0043(9) 0.0137(9) 0.0112(9)
C1 0.0407(11) 0.0704(15) 0.0781(17) -0.0171(13) -0.0043(10) 0.0033(10)
C2 0.0730(16) 0.0553(13) 0.0507(12) -0.0003(10) -0.0127(11) 0.0066(11)
C3 0.0902(18) 0.0562(13) 0.0351(10) -0.0046(9) 0.0077(11) 0.0028(12)
C4 0.0778(16) 0.0653(14) 0.0553(13) 0.0063(11) 0.0356(12) 0.0129(12)
C5 0.0589(13) 0.0553(13) 0.0772(16) 0.0130(11) 0.0349(12) 0.0037(10)
C6 0.0461(12) 0.0641(14) 0.0894(19) -0.0140(13) 0.0183(12) -0.0133(11)
C7 0.0590(13) 0.0496(12) 0.0606(13) -0.0023(10) 0.0142(10) 0.0111(10)

loop_
_atom_type_symbol
_atom_type_description
_atom_type_scat_dispersion_real
_atom_type_scat_dispersion_imag
_atom_type_scat_source
C C 0.0033 0.0016 'International Tables Vol C Tables 4.2.6.8 and 6.1.1.4'
H H 0.0000 0.0000 'International Tables Vol C Tables 4.2.6.8 and 6.1.1.4'
N N 0.0061 0.0033 'International Tables Vol C Tables 4.2.6.8 and 6.1.1.4'
O O 0.0106 0.0060 'International Tables Vol C Tables 4.2.6.8 and 6.1.1.4'

loop_
_geom_angle_atom_site_label_1
_geom_angle_atom_site_label_2
_geom_angle_atom_site_label_3
_geom_angle
_geom_angle_site_symmetry_1
_geom_angle_site_symmetry_3
C1 O1 C2 113.19(18) . .
C4 O2 C3 112.42(18) . .
C5 O3 C6 113.37(19) . .
O5 N1 O4 122.0(2) . .
O5 N1 C7 119.8(2) . .
O4 N1 C7 118.1(2) . .
O1 C1 C6 109.26(19) . 3_666
O1 C1 H1A 109.8 . .
C6 C1 H1A 109.8 3_666 .
O1 C1 H1B 109.8 . .
C6 C1 H1B 109.8 3_666 .
H1A C1 H1B 108.3 . .
O1 C2 C3 109.18(18) . .
O1 C2 H2A 109.8 . .
C3 C2 H2A 109.8 . .
O1 C2 H2B 109.8 . .
C3 C2 H2B 109.8 . .
H2A C2 H2B 108.3 . .
O2 C3 C2 109.06(19) . .
O2 C3 H3A 109.9 . .
C2 C3 H3A 109.9 . .
O2 C3 H3B 109.9 . .
C2 C3 H3B 109.9 . .
H3A C3 H3B 108.3 . .
O2 C4 C5 109.60(18) . .
O2 C4 H4A 109.7 . .
C5 C4 H4A 109.7 . .
O2 C4 H4B 109.7 . .
C5 C4 H4B 109.7 . .
H4A C4 H4B 108.2 . .
O3 C5 C4 109.40(19) . .
O3 C5 H5A 109.8 . .
C4 C5 H5A 109.8 . .
O3 C5 H5B 109.8 . .
C4 C5 H5B 109.8 . .
H5A C5 H5B 108.2 . .
O3 C6 C1 109.4(2) . 3_666
O3 C6 H6A 109.8 . .
C1 C6 H6A 109.8 3_666 .
O3 C6 H6B 109.8 . .
C1 C6 H6B 109.8 3_666 .
H6A C6 H6B 108.2 . .
N1 C7 H7A 109.5 . .
N1 C7 H7B 109.5 . .
H7A C7 H7B 109.5 . .
N1 C7 H7C 109.5 . .
H7A C7 H7C 109.5 . .
H7B C7 H7C 109.5 . .

loop_
_geom_bond_atom_site_label_1
_geom_bond_atom_site_label_2
_geom_bond_distance
_geom_bond_site_symmetry_2
O1 C1 1.409(3) .
O1 C2 1.421(3) .
O2 C4 1.413(3) .
O2 C3 1.417(3) .
O3 C5 1.414(3) .
O3 C6 1.416(3) .
O4 N1 1.214(3) .
O5 N1 1.199(3) .
N1 C7 1.463(3) .
C1 C6 1.483(4) 3_666
C1 H1A 0.9800 .
C1 H1B 0.9800 .
C2 C3 1.487(4) .
C2 H2A 0.9800 .
C2 H2B 0.9800 .
C3 H3A 0.9800 .
C3 H3B 0.9800 .
C4 C5 1.487(4) .
C4 H4A 0.9800 .
C4 H4B 0.9800 .
C5 H5A 0.9800 .
C5 H5B 0.9800 .
C6 C1 1.483(4) 3_666
C6 H6A 0.9800 .
C6 H6B 0.9800 .
C7 H7A 0.9700 .
C7 H7B 0.9700 .
C7 H7C 0.9700 .

loop_
_geom_torsion_atom_site_label_1
_geom_torsion_atom_site_label_2
_geom_torsion_atom_site_label_3
_geom_torsion_atom_site_label_4
_geom_torsion
_geom_torsion_site_symmetry_4
C2 O1 C1 C6 -179.12(19) 3_666
C1 O1 C2 C3 178.19(19) .
C4 O2 C3 C2 -178.36(19) .
O1 C2 C3 O2 -70.9(2) .
C3 O2 C4 C5 -178.34(19) .
C6 O3 C5 C4 -179.99(19) .
O2 C4 C5 O3 71.4(2) .
C5 O3 C6 C1 175.42(18) 3_666
